data_7201347
loop_
_publ_author_name
'Liu, Yong-Ru'
'Li, Lei'
'Yang, Tao'
'Yu, Xing-Wen'
'Su, Cheng-Yong'

_publ_section_title
;
 Dehydration and rehydration behavior of a trinodal topological 3-D
 framework of Cd(II) benzimidazole-5,6-dicarboxylate
;
_journal_issue 12
_journal_name_full CrystEngComm
_journal_page_first 2712
_journal_paper_doi 10.1039/b909772d
_journal_volume 11
_journal_year 2009
_chemical_formula_sum 'C18 H18 Cd3 N4 O14'
_chemical_formula_weight 851.56
_chemical_name_systematic
;
?
;
_space_group_IT_number 15
_symmetry_cell_setting monoclinic
_symmetry_space_group_name_Hall '-C 2yc'
_symmetry_space_group_name_H-M 'C 1 2/c 1'
_atom_sites_solution_hydrogens geom
_atom_sites_solution_primary direct
_atom_sites_solution_secondary difmap
_audit_creation_method SHELXL-97
_cell_angle_alpha 90.00
_cell_angle_beta 109.962(17)
_cell_angle_gamma 90.00
_cell_formula_units_Z 4
_cell_length_a 14.319(3)
_cell_length_b 11.0272(16)
_cell_length_c 16.0721(18)
_cell_measurement_temperature 333(2)
_cell_volume 2385.3(7)
_computing_structure_refinement 'SHELXL-97 (Sheldrick, 1997)'
_computing_structure_solution 'SHELXS-97 (Sheldrick, 1990)'
_diffrn_ambient_temperature 333(2)
_diffrn_measured_fraction_theta_full 0.977
_diffrn_measured_fraction_theta_max 0.977
_diffrn_measurement_device_type Oxford
_diffrn_measurement_method '\w and \p scan'
_diffrn_radiation_monochromator graphite
_diffrn_radiation_source 'fine-focus sealed tube'
_diffrn_radiation_type MoK\a
_diffrn_radiation_wavelength 0.71073
_diffrn_reflns_av_R_equivalents 0.1009
_diffrn_reflns_av_sigmaI/netI 0.1473
_diffrn_reflns_limit_h_max 17
_diffrn_reflns_limit_h_min -18
_diffrn_reflns_limit_k_max 10
_diffrn_reflns_limit_k_min -14
_diffrn_reflns_limit_l_max 18
_diffrn_reflns_limit_l_min -20
_diffrn_reflns_number 4958
_diffrn_reflns_theta_full 27.00
_diffrn_reflns_theta_max 27.00
_diffrn_reflns_theta_min 3.03
_exptl_absorpt_coefficient_mu 2.732
_exptl_absorpt_correction_T_max 0.7718
_exptl_absorpt_correction_T_min 0.6847
_exptl_absorpt_correction_type multi-scan
_exptl_crystal_colour Colorless
_exptl_crystal_density_diffrn 2.371
_exptl_crystal_density_method 'not measured'
_exptl_crystal_description Block
_exptl_crystal_F_000 1640
_exptl_crystal_size_max 0.15
_exptl_crystal_size_mid 0.15
_exptl_crystal_size_min 0.10
_refine_diff_density_max 1.306
_refine_diff_density_min -1.660
_refine_diff_density_rms 0.244
_refine_ls_extinction_method none
_refine_ls_goodness_of_fit_ref 1.003
_refine_ls_hydrogen_treatment geom
_refine_ls_matrix_type full
_refine_ls_number_parameters 186
_refine_ls_number_reflns 2550
_refine_ls_number_restraints 12
_refine_ls_restrained_S_all 1.008
_refine_ls_R_factor_all 0.1347
_refine_ls_R_factor_gt 0.0733
_refine_ls_shift/su_max 0.000
_refine_ls_shift/su_mean 0.000
_refine_ls_structure_factor_coef Fsqd
_refine_ls_weighting_details 'calc w=1/[\s^2^(Fo^2^)+(0.0631P)^2^+0.0000P] where P=(Fo^2^+2Fc^2^)/3'
_refine_ls_weighting_scheme calc
_refine_ls_wR_factor_gt 0.1436
_refine_ls_wR_factor_ref 0.1626
_reflns_number_gt 1534
_reflns_number_total 2550
_reflns_threshold_expression >2sigma(I)
_cod_data_source_file b909772d.txt
_cod_data_source_block 1'
_cod_depositor_comments
;
The following automatic conversions were performed:
'_symmetry_cell_setting' value 'Monoclinic' changed to 'monoclinic'
according to '/home/saulius/struct/CIF-dictionaries/cif_core.dic'
dictionary named 'cif_core.dic' version 2.4.1 from 2010-06-29.

Automatic conversion script
Id: cif_fix_enum 1527 2010-12-29 10:47:43Z saulius 
;
_cod_original_sg_symbol_H-M C2/C
_cod_database_code 7201347

loop_
_symmetry_equiv_pos_as_xyz
'x, y, z'
'-x, y, -z+1/2'
'x+1/2, y+1/2, z'
'-x+1/2, y+1/2, -z+1/2'
'-x, -y, -z'
'x, -y, z-1/2'
'-x+1/2, -y+1/2, -z'
'x+1/2, -y+1/2, z-1/2'

loop_
_atom_site_label
_atom_site_type_symbol
_atom_site_fract_x
_atom_site_fract_y
_atom_site_fract_z
_atom_site_U_iso_or_equiv
_atom_site_adp_type
_atom_site_occupancy
_atom_site_symmetry_multiplicity
_atom_site_calc_flag
_atom_site_refinement_flags
_atom_site_disorder_assembly
_atom_site_disorder_group
Cd1 Cd 0.28808(7) 0.53433(8) -0.83803(5) 0.0298(3) Uani 1 1 d . . .
Cd2 Cd 0.0000 0.51665(11) -0.7500 0.0277(3) Uani 1 2 d S . .
N1 N 0.1466(7) 0.1382(10) -1.1413(5) 0.029(2) Uani 1 1 d . . .
N2 N 0.0948(7) 0.3370(9) -1.1672(5) 0.024(2) Uani 1 1 d . . .
C1 C 0.1587(9) 0.1334(12) -0.8272(6) 0.029(3) Uani 1 1 d . . .
C2 C 0.1365(9) 0.1923(10) -0.9164(6) 0.025(3) Uani 1 1 d . . .
C3 C 0.1522(9) 0.1263(11) -0.9843(6) 0.028(3) Uani 1 1 d . . .
H3A H 0.1728 0.0458 -0.9759 0.034 Uiso 1 1 calc R . .
C4 C 0.1365(9) 0.1830(11) -1.0643(6) 0.029(3) Uani 1 1 d . . .
C5 C 0.1207(8) 0.2349(11) -1.1980(6) 0.026(3) Uani 1 1 d . . .
H5A H 0.1212 0.2295 -1.2556 0.031 Uiso 1 1 calc R . .
C6 C 0.1050(8) 0.3045(10) -1.0779(6) 0.022(2) Uani 1 1 d . . .
C7 C 0.0906(8) 0.3725(10) -1.0108(6) 0.024(2) Uani 1 1 d . . .
H7A H 0.0708 0.4532 -1.0199 0.028 Uiso 1 1 calc R . .
C8 C 0.1064(9) 0.3175(11) -0.9304(6) 0.028(3) Uani 1 1 d . . .
C9 C 0.0820(9) 0.3903(10) -0.8607(6) 0.025(3) Uani 1 1 d . . .
O2 O 0.1877(7) 0.2033(8) -0.7591(4) 0.041(2) Uani 1 1 d . . .
O1 O 0.1535(7) 0.0238(8) -0.8214(5) 0.042(2) Uani 1 1 d . . .
O4 O 0.0072(7) 0.3611(8) -0.8424(5) 0.035(2) Uani 1 1 d . . .
O3 O 0.1324(7) 0.4831(8) -0.8300(5) 0.041(2) Uani 1 1 d . . .
O2W O 0.1947(9) 0.6404(12) -0.9570(6) 0.074(3) Uani 1 1 d . . .
H21 H 0.1812 0.6379 -1.0149 0.111 Uiso 1 1 d . . .
H22 H 0.1530 0.6891 -0.9493 0.111 Uiso 1 1 d . . .
O1W O 0.4256(8) 0.6228(10) -0.8709(7) 0.069(3) Uani 1 1 d . . .
H11 H 0.4405 0.6963 -0.8700 0.103 Uiso 1 1 d . . .
H12 H 0.4218 0.5910 -0.9186 0.103 Uiso 1 1 d . . .
O4W O 0.091(4) -0.159(5) -0.934(3) 0.079(14) Uani 0.25 1 d PU . .
O3W O 0.2764(13) -0.1220(14) -0.8740(8) 0.085(5) Uani 0.75 1 d PU . .
H31 H 0.2832 -0.1896 -0.8490 0.127 Uiso 1 1 d . . .
H32 H 0.2866 -0.0675 -0.8315 0.127 Uiso 1 1 d . . .

loop_
_atom_site_aniso_label
_atom_site_aniso_U_11
_atom_site_aniso_U_22
_atom_site_aniso_U_33
_atom_site_aniso_U_23
_atom_site_aniso_U_13
_atom_site_aniso_U_12
Cd1 0.0425(6) 0.0273(5) 0.0223(4) -0.0063(4) 0.0146(3) 0.0005(4)
Cd2 0.0522(8) 0.0163(7) 0.0189(5) 0.000 0.0180(5) 0.000
N1 0.035(6) 0.041(7) 0.013(4) -0.007(4) 0.010(4) 0.004(5)
N2 0.026(6) 0.031(6) 0.025(4) -0.005(4) 0.021(4) -0.004(4)
C1 0.034(7) 0.040(8) 0.019(5) 0.008(5) 0.019(5) 0.006(6)
C2 0.046(8) 0.019(6) 0.015(4) 0.002(4) 0.017(5) -0.001(5)
C3 0.044(8) 0.021(7) 0.021(5) -0.011(5) 0.014(5) 0.005(5)
C4 0.041(8) 0.024(7) 0.023(5) -0.002(5) 0.012(5) 0.003(5)
C5 0.035(7) 0.033(7) 0.013(4) -0.002(4) 0.012(4) 0.002(5)
C6 0.031(7) 0.024(6) 0.020(5) 0.005(4) 0.017(4) -0.002(5)
C7 0.038(7) 0.017(6) 0.017(5) 0.008(4) 0.011(4) 0.005(5)
C8 0.045(8) 0.021(7) 0.023(5) -0.001(5) 0.018(5) 0.009(5)
C9 0.037(7) 0.027(7) 0.015(5) 0.008(5) 0.011(5) 0.017(5)
O2 0.078(7) 0.033(5) 0.014(3) -0.003(3) 0.019(4) 0.002(5)
O1 0.081(7) 0.024(5) 0.027(4) 0.012(4) 0.027(4) 0.006(5)
O4 0.058(6) 0.026(5) 0.036(4) -0.005(4) 0.034(4) -0.010(4)
O3 0.046(5) 0.041(6) 0.038(4) -0.027(4) 0.018(4) -0.015(4)
O2W 0.079(9) 0.078(9) 0.062(7) 0.017(6) 0.019(6) 0.001(7)
O1W 0.080(9) 0.041(7) 0.093(8) -0.018(6) 0.040(6) -0.025(6)
O4W 0.09(2) 0.05(2) 0.078(19) -0.003(16) 0.006(15) -0.014(16)
O3W 0.167(14) 0.056(9) 0.049(7) 0.027(7) 0.060(8) 0.051(9)

loop_
_atom_type_symbol
_atom_type_description
_atom_type_scat_dispersion_real
_atom_type_scat_dispersion_imag
_atom_type_scat_source
C C 0.0033 0.0016 'International Tables Vol C Tables 4.2.6.8 and 6.1.1.4'
H H 0.0000 0.0000 'International Tables Vol C Tables 4.2.6.8 and 6.1.1.4'
N N 0.0061 0.0033 'International Tables Vol C Tables 4.2.6.8 and 6.1.1.4'
O O 0.0106 0.0060 'International Tables Vol C Tables 4.2.6.8 and 6.1.1.4'
Cd Cd -0.8075 1.2024 'International Tables Vol C Tables 4.2.6.8 and 6.1.1.4'

loop_
_geom_angle_atom_site_label_1
_geom_angle_atom_site_label_2
_geom_angle_atom_site_label_3
_geom_angle
_geom_angle_site_symmetry_1
_geom_angle_site_symmetry_3
_geom_angle_publ_flag
N1 Cd1 O2W 118.8(4) 7_553 . ?
N1 Cd1 O3 105.2(4) 7_553 . ?
O2W Cd1 O3 82.6(4) . . ?
N1 Cd1 O2 143.5(3) 7_553 4_553 ?
O2W Cd1 O2 93.5(4) . 4_553 ?
O3 Cd1 O2 94.6(3) . 4_553 ?
N1 Cd1 O1 96.2(3) 7_553 4_553 ?
O2W Cd1 O1 144.8(4) . 4_553 ?
O3 Cd1 O1 85.5(3) . 4_553 ?
O2 Cd1 O1 54.6(3) 4_553 4_553 ?
N1 Cd1 O1W 84.0(4) 7_553 . ?
O2W Cd1 O1W 84.1(4) . . ?
O3 Cd1 O1W 166.3(4) . . ?
O2 Cd1 O1W 83.1(3) 4_553 . ?
O1 Cd1 O1W 103.9(3) 4_553 . ?
N1 Cd1 C1 120.2(3) 7_553 4_553 ?
O2W Cd1 C1 120.4(4) . 4_553 ?
O3 Cd1 C1 89.9(3) . 4_553 ?
O2 Cd1 C1 28.1(3) 4_553 4_553 ?
O1 Cd1 C1 26.5(3) 4_553 4_553 ?
O1W Cd1 C1 94.2(3) . 4_553 ?
N2 Cd2 N2 87.4(5) 6_566 5_563 ?
N2 Cd2 O4 140.7(3) 6_566 . ?
N2 Cd2 O4 107.9(3) 5_563 . ?
N2 Cd2 O4 107.9(3) 6_566 2_553 ?
N2 Cd2 O4 140.7(3) 5_563 2_553 ?
O4 Cd2 O4 83.2(4) . 2_553 ?
C5 N1 C4 103.3(10) . . ?
C5 N1 Cd1 127.3(7) . 7_553 ?
C4 N1 Cd1 128.6(7) . 7_553 ?
C5 N2 C6 102.4(9) . . ?
C5 N2 Cd2 125.4(7) . 5_563 ?
C6 N2 Cd2 127.6(7) . 5_563 ?
O1 C1 O2 122.8(10) . . ?
O1 C1 C2 120.2(10) . . ?
O2 C1 C2 116.9(11) . . ?
O1 C1 Cd1 62.1(6) . 4_543 ?
O2 C1 Cd1 60.7(5) . 4_543 ?
C2 C1 Cd1 175.9(9) . 4_543 ?
C3 C2 C8 119.9(9) . . ?
C3 C2 C1 118.8(10) . . ?
C8 C2 C1 121.1(9) . . ?
C4 C3 C2 118.4(11) . . ?
C4 C3 H3A 120.8 . . ?
C2 C3 H3A 120.8 . . ?
C3 C4 N1 129.6(11) . . ?
C3 C4 C6 121.3(10) . . ?
N1 C4 C6 109.1(9) . . ?
N2 C5 N1 117.1(9) . . ?
N2 C5 H5A 121.4 . . ?
N1 C5 H5A 121.4 . . ?
C7 C6 C4 121.3(9) . . ?
C7 C6 N2 130.6(10) . . ?
C4 C6 N2 108.1(9) . . ?
C8 C7 C6 118.2(10) . . ?
C8 C7 H7A 120.9 . . ?
C6 C7 H7A 120.9 . . ?
C7 C8 C2 120.8(9) . . ?
C7 C8 C9 117.2(9) . . ?
C2 C8 C9 121.7(9) . . ?
O4 C9 O3 123.0(10) . . ?
O4 C9 C8 118.2(10) . . ?
O3 C9 C8 118.5(11) . . ?
C1 O2 Cd1 91.2(7) . 4_543 ?
C1 O1 Cd1 91.4(7) . 4_543 ?
C9 O4 Cd2 101.0(7) . . ?
C9 O3 Cd1 127.3(8) . . ?
Cd1 O2W H21 137.0 . . ?
Cd1 O2W H22 116.8 . . ?
H21 O2W H22 105.2 . . ?
Cd1 O1W H11 127.6 . . ?
Cd1 O1W H12 103.3 . . ?
H11 O1W H12 111.3 . . ?
H31 O3W H32 105.9 . . ?

loop_
_geom_bond_atom_site_label_1
_geom_bond_atom_site_label_2
_geom_bond_distance
_geom_bond_site_symmetry_2
_geom_bond_publ_flag
Cd1 N1 2.195(10) 7_553 ?
Cd1 O2W 2.251(10) . ?
Cd1 O3 2.346(9) . ?
Cd1 O2 2.380(8) 4_553 ?
Cd1 O1 2.412(7) 4_553 ?
Cd1 O1W 2.412(10) . ?
Cd1 C1 2.728(10) 4_553 ?
Cd2 N2 2.232(9) 6_566 ?
Cd2 N2 2.232(9) 5_563 ?
Cd2 O4 2.294(8) . ?
Cd2 O4 2.294(8) 2_553 ?
N1 C5 1.369(14) . ?
N1 C4 1.385(12) . ?
N1 Cd1 2.195(10) 7_553 ?
N2 C5 1.333(14) . ?
N2 C6 1.437(12) . ?
N2 Cd2 2.232(9) 5_563 ?
C1 O1 1.216(15) . ?
C1 O2 1.286(13) . ?
C1 C2 1.507(13) . ?
C1 Cd1 2.728(10) 4_543 ?
C2 C3 1.393(13) . ?
C2 C8 1.441(16) . ?
C3 C4 1.377(15) . ?
C3 H3A 0.9300 . ?
C4 C6 1.407(16) . ?
C5 H5A 0.9300 . ?
C6 C7 1.385(14) . ?
C7 C8 1.375(13) . ?
C7 H7A 0.9300 . ?
C8 C9 1.513(14) . ?
C9 O4 1.245(14) . ?
C9 O3 1.253(14) . ?
O2 Cd1 2.380(8) 4_543 ?
O1 Cd1 2.412(7) 4_543 ?
O2W H21 0.8841 . ?
O2W H22 0.8429 . ?
O1W H11 0.8369 . ?
O1W H12 0.8269 . ?
O3W H31 0.8363 . ?
O3W H32 0.8835 . ?

loop_
_geom_hbond_atom_site_label_D
_geom_hbond_atom_site_label_H
_geom_hbond_atom_site_label_A
_geom_hbond_distance_DH
_geom_hbond_distance_HA
_geom_hbond_distance_DA
_geom_hbond_angle_DHA
_geom_hbond_site_symmetry_A
O2W H21 O3W 0.88 2.08 2.892(15) 152.0 7_553
O1W H12 O4W 0.83 2.44 3.09(5) 137.1 7_553
O2W H22 O4W 0.84 1.96 2.76(5) 160.3 1_565
O3W H32 O1 0.88 2.21 2.722(17) 116.6 .
